data_4134931
loop_
_publ_author_name
'Santos Hurtado, Carina'
'Bastien, Guillaume'
'Ma\<s\'at, Milan'
'Sto\<cek, Jakub Radek'
'Dracinsky, Martin'
'Ron\<cevi\'c, Igor'
'C\'isa\<rov\'a, Ivana'
'Rogers, Charles T.'
'Kaleta, Ji\<r\'i'

_publ_section_title
;
 Regular 2-D Arrays of Surface-Mounted Molecular Switches: Switching
 Monitored by UV-vis and NMR Spectroscopy.
;
_journal_name_full 'Journal of the American Chemical Society'
_journal_paper_doi 10.1021/jacs.0c01753
_journal_year 2020
_chemical_compound_source 'synthesized by Dr. Guillaume Bastien'
_chemical_formula_moiety 'C14 H21 N O'
_chemical_formula_sum 'C14 H21 N O'
_chemical_formula_weight 219.32
_space_group_crystal_system orthorhombic
_space_group_IT_number 45
_space_group_name_Hall 'I 2 -2c'
_space_group_name_H-M_alt 'I b a 2'
_atom_sites_solution_hydrogens geom
_atom_sites_solution_primary direct
_audit_creation_method SHELXL-2018/3
_cell_angle_alpha 90
_cell_angle_beta 90
_cell_angle_gamma 90
_cell_formula_units_Z 16
_cell_length_a 16.9364(6)
_cell_length_b 18.8622(6)
_cell_length_c 16.6935(6)
_cell_measurement_reflns_used 9076
_cell_measurement_temperature 120(2)
_cell_measurement_theta_max 72.0758
_cell_measurement_theta_min 3.5073
_cell_volume 5332.9(3)
_computing_cell_refinement 'SAINT V8.38A (Bruker AXS Inc., 2017)'
_computing_data_collection 'Bruker Instrument Service vV6.2.9'
_computing_data_reduction 'SAINT V8.38A (Bruker AXS Inc., 2017)'
_computing_structure_refinement 'SHELXL-2018/3 (Sheldrick, 2018)'
_computing_structure_solution 'SHELXT 2014/5 (Sheldrick, 2014)'
_diffrn_ambient_temperature 120(2)
_diffrn_measured_fraction_theta_full 0.998
_diffrn_measured_fraction_theta_max 0.997
_diffrn_measurement_device_type 'Bruker D8 VENTURE Kappa Duo PHOTON 100 CMOS'
_diffrn_measurement_method '\f and \w scans'
_diffrn_radiation_monochromator 'Helios Cu  multilayer optic'
_diffrn_radiation_type CuK\a
_diffrn_radiation_wavelength 1.54178
_diffrn_reflns_av_R_equivalents 0.0374
_diffrn_reflns_av_unetI/netI 0.0208
_diffrn_reflns_Laue_measured_fraction_full 0.998
_diffrn_reflns_Laue_measured_fraction_max 0.997
_diffrn_reflns_limit_h_max 20
_diffrn_reflns_limit_h_min -20
_diffrn_reflns_limit_k_max 23
_diffrn_reflns_limit_k_min -21
_diffrn_reflns_limit_l_max 20
_diffrn_reflns_limit_l_min -20
_diffrn_reflns_number 45561
_diffrn_reflns_point_group_measured_fraction_full 0.998
_diffrn_reflns_point_group_measured_fraction_max 0.996
_diffrn_reflns_theta_full 67.679
_diffrn_reflns_theta_max 72.198
_diffrn_reflns_theta_min 3.507
_diffrn_source 'I\mS  micro-focus sealed tube'
_exptl_absorpt_coefficient_mu 0.525
_exptl_absorpt_correction_T_max 0.97
_exptl_absorpt_correction_T_min 0.82
_exptl_absorpt_correction_type multi-scan
_exptl_absorpt_process_details
;
SADABS-2016/2 - Bruker AXS area detector scaling and absorption correction
;
_exptl_crystal_colour 'light blue-green'
_exptl_crystal_density_diffrn 1.093
_exptl_crystal_description bar
_exptl_crystal_F_000 1920
_exptl_crystal_size_max 0.482
_exptl_crystal_size_mid 0.132
_exptl_crystal_size_min 0.066
_refine_diff_density_max 0.202
_refine_diff_density_min -0.190
_refine_diff_density_rms 0.043
_refine_ls_abs_structure_details
;
 Flack x determined using 2305 quotients [(I+)-(I-)]/[(I+)+(I-)]
 (Parsons, Flack and Wagner, Acta Cryst. B69 (2013) 249-259).
;
_refine_ls_abs_structure_Flack -0.38(14)
_refine_ls_extinction_method none
_refine_ls_goodness_of_fit_ref 1.056
_refine_ls_hydrogen_treatment constr
_refine_ls_matrix_type full
_refine_ls_number_parameters 334
_refine_ls_number_reflns 5236
_refine_ls_number_restraints 13
_refine_ls_restrained_S_all 1.062
_refine_ls_R_factor_all 0.0386
_refine_ls_R_factor_gt 0.0367
_refine_ls_shift/su_max 0.000
_refine_ls_shift/su_mean 0.000
_refine_ls_structure_factor_coef Fsqd
_refine_ls_weighting_details 'w=1/[\s^2^(Fo^2^)+(0.0556P)^2^+1.8070P] where P=(Fo^2^+2Fc^2^)/3'
_refine_ls_weighting_scheme calc
_refine_ls_wR_factor_gt 0.0948
_refine_ls_wR_factor_ref 0.0964
_reflns_Friedel_coverage 0.923
_reflns_Friedel_fraction_full 0.997
_reflns_Friedel_fraction_max 0.994
_reflns_number_gt 5006
_reflns_number_total 5236
_reflns_threshold_expression 'I > 2\s(I)'
_cod_data_source_file ja0c01753_si_004.cif
_cod_data_source_block 08_jk_gba255_30_kaleta
_cod_database_code 4134931
_shelx_shelxl_version_number 2018/3
_shelx_space_group_comment
;
The symmetry employed for this shelxl refinement is uniquely defined
by the following loop, which should always be used as a source of
symmetry information in preference to the above space-group names.
They are only intended as comments.
;
_shelx_estimated_absorpt_t_min 0.786
_shelx_estimated_absorpt_t_max 0.966

loop_
_space_group_symop_operation_xyz
'x, y, z'
'-x, -y, z'
'x+1/2, -y+1/2, z'
'-x+1/2, y+1/2, z'
'x+1/2, y+1/2, z+1/2'
'-x+1/2, -y+1/2, z+1/2'
'x+1, -y+1, z+1/2'
'-x+1, y+1, z+1/2'

loop_
_atom_site_label
_atom_site_type_symbol
_atom_site_fract_x
_atom_site_fract_y
_atom_site_fract_z
_atom_site_U_iso_or_equiv
_atom_site_adp_type
_atom_site_occupancy
_atom_site_site_symmetry_order
_atom_site_calc_flag
_atom_site_refinement_flags_posn
_atom_site_refinement_flags_adp
_atom_site_refinement_flags_occupancy
_atom_site_disorder_assembly
_atom_site_disorder_group
N1A N 1.00026(15) 0.22444(15) 0.43017(15) 0.0285(7) Uani 0.863(8) 1 d . . P A 1
O1A O 1.03808(14) 0.27198(14) 0.39600(15) 0.0401(7) Uani 0.863(8) 1 d . U P A 1
N2A N 1.0136(14) 0.2520(12) 0.4137(12) 0.0285(7) Uani 0.137(8) 1 d . . P A 2
O2A O 1.0304(8) 0.2094(7) 0.4705(9) 0.040(4) Uani 0.137(8) 1 d . U P A 2
C1A C 0.91540(11) 0.22856(11) 0.41898(12) 0.0259(4) Uani 1 1 d . . . . .
C2A C 0.87401(11) 0.17454(10) 0.45633(12) 0.0258(4) Uani 1 1 d . . . . .
H2A H 0.901474 0.138730 0.485065 0.031 Uiso 1 1 calc R U . . .
C3A C 0.79189(11) 0.17296(10) 0.45156(11) 0.0232(4) Uani 1 1 d . . . . .
C4A C 0.75512(10) 0.22704(10) 0.40892(12) 0.0230(4) Uani 1 1 d . . . . .
H4A H 0.699127 0.226763 0.405509 0.028 Uiso 1 1 calc R U . . .
C5A C 0.79645(12) 0.28208(10) 0.37058(11) 0.0229(4) Uani 1 1 d . . . . .
C6A C 0.87798(12) 0.28216(10) 0.37566(12) 0.0248(4) Uani 1 1 d . . . . .
H6A H 0.908028 0.318154 0.350050 0.030 Uiso 1 1 calc R U . . .
C7A C 0.74186(11) 0.11371(11) 0.48906(12) 0.0264(4) Uani 1 1 d . . . . .
C8A C 0.79222(15) 0.06143(14) 0.53672(18) 0.0464(6) Uani 1 1 d . . . . .
H8A1 H 0.830972 0.039234 0.501062 0.070 Uiso 1 1 calc R U . . .
H8A2 H 0.758199 0.024795 0.559993 0.070 Uiso 1 1 calc R U . . .
H8A3 H 0.819808 0.086716 0.579698 0.070 Uiso 1 1 calc R U . . .
C9A C 0.69941(15) 0.07343(12) 0.42184(14) 0.0387(5) Uani 1 1 d . . . . .
H9A1 H 0.738499 0.054012 0.384535 0.058 Uiso 1 1 calc R U . . .
H9A2 H 0.664227 0.105910 0.393111 0.058 Uiso 1 1 calc R U . . .
H9A3 H 0.668375 0.034635 0.444945 0.058 Uiso 1 1 calc R U . . .
C10A C 0.67978(14) 0.14594(12) 0.54537(14) 0.0354(5) Uani 1 1 d . . . . .
H10A H 0.646830 0.108053 0.567636 0.053 Uiso 1 1 calc R U . . .
H10B H 0.646563 0.179171 0.515361 0.053 Uiso 1 1 calc R U . . .
H10C H 0.706347 0.171168 0.589046 0.053 Uiso 1 1 calc R U . . .
C11A C 0.74976(12) 0.33919(11) 0.32543(13) 0.0282(4) Uani 1 1 d . . . . .
C12A C 0.69880(13) 0.30383(13) 0.26103(15) 0.0361(5) Uani 1 1 d . . . . .
H12A H 0.671101 0.340333 0.230119 0.054 Uiso 1 1 calc R U . . .
H12B H 0.660138 0.272495 0.286610 0.054 Uiso 1 1 calc R U . . .
H12C H 0.732550 0.276030 0.225152 0.054 Uiso 1 1 calc R U . . .
C13A C 0.69618(15) 0.37832(12) 0.38531(16) 0.0427(6) Uani 1 1 d . . . . .
H13A H 0.728710 0.400541 0.426857 0.064 Uiso 1 1 calc R U . . .
H13B H 0.659759 0.344447 0.410140 0.064 Uiso 1 1 calc R U . . .
H13C H 0.665929 0.414885 0.357068 0.064 Uiso 1 1 calc R U . . .
C14A C 0.80374(14) 0.39342(12) 0.28526(15) 0.0379(5) Uani 1 1 d . . . . .
H14A H 0.837513 0.369427 0.246054 0.057 Uiso 1 1 calc R U . . .
H14B H 0.836766 0.416357 0.325915 0.057 Uiso 1 1 calc R U . . .
H14C H 0.771602 0.429287 0.258047 0.057 Uiso 1 1 calc R U . . .
N1B N 0.9926(4) 0.4848(2) 0.3846(3) 0.0312(13) Uani 0.5 1 d . . P . .
O1B O 1.0291(2) 0.5336(2) 0.3483(2) 0.0433(10) Uani 0.5 1 d . . P . .
C1B C 1.000000 0.500000 0.47256(17) 0.0336(7) Uani 1 2 d S T P . .
C2B C 0.96159(12) 0.44562(12) 0.51231(12) 0.0315(5) Uani 1 1 d . . . . .
H2B H 0.936118 0.409037 0.482950 0.038 Uiso 1 1 calc R U . . .
C3B C 0.96062(11) 0.44502(11) 0.59599(12) 0.0262(4) Uani 1 1 d . . . . .
C4B C 1.000000 0.500000 0.63555(16) 0.0240(5) Uani 1 2 d S T P . .
H4B H 0.999999 0.500001 0.692462 0.029 Uiso 1 2 calc R U P . .
C7B C 0.91941(13) 0.38721(11) 0.64501(12) 0.0296(5) Uani 1 1 d . . . . .
C8B C 0.98007(17) 0.35124(14) 0.7000(2) 0.0521(7) Uani 1 1 d . . . . .
H8B1 H 0.953067 0.317431 0.735149 0.078 Uiso 1 1 calc R U . . .
H8B2 H 1.006697 0.387247 0.732562 0.078 Uiso 1 1 calc R U . . .
H8B3 H 1.019152 0.326088 0.667331 0.078 Uiso 1 1 calc R U . . .
C9B C 0.85674(15) 0.42162(14) 0.69791(16) 0.0423(6) Uani 1 1 d . . . . .
H9B1 H 0.818268 0.446430 0.664202 0.063 Uiso 1 1 calc R U . . .
H9B2 H 0.881951 0.455554 0.734271 0.063 Uiso 1 1 calc R U . . .
H9B3 H 0.829761 0.384965 0.729247 0.063 Uiso 1 1 calc R U . . .
C10B C 0.8813(2) 0.3314(2) 0.59234(19) 0.0764(12) Uani 1 1 d . . . . .
H10D H 0.858109 0.294307 0.626060 0.115 Uiso 1 1 calc R U . . .
H10E H 0.921296 0.310441 0.557153 0.115 Uiso 1 1 calc R U . . .
H10F H 0.839829 0.353361 0.559774 0.115 Uiso 1 1 calc R U . . .
N1C N 0.5079(7) 0.4899(5) 0.4163(2) 0.0252(17) Uani 0.5 1 d . . P . .
O1C O 0.4749(2) 0.5398(2) 0.3813(2) 0.0400(8) Uani 0.5 1 d . . P . .
C1C C 0.500000 0.500000 0.50469(16) 0.0248(6) Uani 1 2 d S T P . .
C2C C 0.46141(11) 0.55446(10) 0.54427(12) 0.0231(4) Uani 1 1 d . . . . .
H2C H 0.435949 0.591058 0.514928 0.028 Uiso 1 1 calc R U . . .
C3C C 0.46047(11) 0.55480(10) 0.62779(11) 0.0220(4) Uani 1 1 d . . . . .
C4C C 0.500000 0.500000 0.66740(16) 0.0222(5) Uani 1 2 d S T P . .
H4C H 0.499998 0.499999 0.724311 0.027 Uiso 1 2 calc R U P . .
C7C C 0.42053(12) 0.61346(11) 0.67645(12) 0.0284(4) Uani 1 1 d . . . . .
C8C C 0.36441(13) 0.58088(13) 0.73886(15) 0.0370(5) Uani 1 1 d . . . . .
H8C1 H 0.338257 0.618860 0.768866 0.055 Uiso 1 1 calc R U . . .
H8C2 H 0.394655 0.551071 0.775884 0.055 Uiso 1 1 calc R U . . .
H8C3 H 0.324568 0.551941 0.711595 0.055 Uiso 1 1 calc R U . . .
C9C C 0.48484(15) 0.65599(12) 0.72018(15) 0.0389(5) Uani 1 1 d . . . . .
H9C1 H 0.521431 0.676226 0.680869 0.058 Uiso 1 1 calc R U . . .
H9C2 H 0.513830 0.624565 0.756522 0.058 Uiso 1 1 calc R U . . .
H9C3 H 0.460264 0.694289 0.751030 0.058 Uiso 1 1 calc R U . . .
C10C C 0.37405(18) 0.66443(15) 0.62315(16) 0.0501(7) Uani 1 1 d . . . . .
H10G H 0.409894 0.686692 0.584535 0.075 Uiso 1 1 calc R U . . .
H10H H 0.349461 0.701120 0.656405 0.075 Uiso 1 1 calc R U . . .
H10I H 0.332982 0.638175 0.594338 0.075 Uiso 1 1 calc R U . . .

loop_
_atom_site_aniso_label
_atom_site_aniso_U_11
_atom_site_aniso_U_22
_atom_site_aniso_U_33
_atom_site_aniso_U_23
_atom_site_aniso_U_13
_atom_site_aniso_U_12
N1A 0.0183(11) 0.0402(15) 0.0270(13) -0.0037(11) 0.0000(9) -0.0047(10)
O1A 0.0160(10) 0.0527(14) 0.0518(13) -0.0063(10) 0.0060(9) -0.0127(9)
N2A 0.0183(11) 0.0402(15) 0.0270(13) -0.0037(11) 0.0000(9) -0.0047(10)
O2A 0.035(6) 0.039(6) 0.047(6) 0.005(4) -0.003(4) 0.001(4)
C1A 0.0188(9) 0.0339(10) 0.0248(9) -0.0098(8) 0.0000(7) -0.0018(8)
C2A 0.0235(9) 0.0291(9) 0.0247(9) -0.0047(8) -0.0016(8) 0.0034(7)
C3A 0.0236(9) 0.0232(9) 0.0227(8) -0.0051(7) 0.0028(7) 0.0007(7)
C4A 0.0177(8) 0.0244(8) 0.0268(8) -0.0035(7) 0.0020(8) -0.0002(7)
C5A 0.0239(9) 0.0224(9) 0.0225(9) -0.0044(7) 0.0024(7) -0.0015(7)
C6A 0.0244(9) 0.0269(9) 0.0230(9) -0.0072(7) 0.0035(7) -0.0066(7)
C7A 0.0241(9) 0.0243(9) 0.0310(10) 0.0041(8) 0.0041(8) 0.0007(7)
C8A 0.0341(12) 0.0412(12) 0.0638(17) 0.0219(12) -0.0006(11) 0.0044(10)
C9A 0.0438(13) 0.0329(11) 0.0393(12) -0.0026(9) 0.0077(10) -0.0142(9)
C10A 0.0356(11) 0.0380(11) 0.0327(11) 0.0041(9) 0.0104(9) 0.0029(9)
C11A 0.0261(9) 0.0251(9) 0.0334(9) 0.0037(8) 0.0050(8) -0.0008(8)
C12A 0.0286(11) 0.0394(12) 0.0405(11) 0.0096(9) -0.0052(9) -0.0032(9)
C13A 0.0473(14) 0.0298(11) 0.0509(14) 0.0056(10) 0.0156(12) 0.0129(10)
C14A 0.0354(11) 0.0333(11) 0.0449(13) 0.0116(10) 0.0018(10) -0.0052(9)
N1B 0.026(3) 0.043(4) 0.0246(18) 0.0022(17) 0.006(2) -0.002(3)
O1B 0.0380(19) 0.079(3) 0.0130(15) 0.0157(17) 0.0068(14) -0.0074(17)
C1B 0.0211(13) 0.063(2) 0.0172(13) 0.000 0.000 0.0103(13)
C2B 0.0243(10) 0.0474(13) 0.0228(10) -0.0101(9) -0.0010(8) 0.0052(9)
C3B 0.0235(9) 0.0334(10) 0.0216(9) -0.0056(8) -0.0001(7) 0.0057(8)
C4B 0.0256(13) 0.0288(13) 0.0175(12) 0.000 0.000 0.0070(11)
C7B 0.0317(11) 0.0307(10) 0.0266(10) -0.0074(8) 0.0007(8) -0.0022(8)
C8B 0.0454(15) 0.0356(13) 0.075(2) 0.0181(13) -0.0013(14) 0.0039(11)
C9B 0.0398(13) 0.0438(13) 0.0432(13) 0.0057(10) 0.0154(10) 0.0030(10)
C10B 0.107(3) 0.081(2) 0.0415(15) -0.0216(15) 0.0111(17) -0.060(2)
N1C 0.025(5) 0.025(6) 0.0254(15) 0.0000(19) -0.0003(19) 0.005(3)
O1C 0.048(2) 0.055(2) 0.0178(15) 0.0111(15) -0.0046(14) 0.0136(17)
C1C 0.0249(13) 0.0308(14) 0.0186(12) 0.000 0.000 -0.0087(11)
C2C 0.0222(9) 0.0238(9) 0.0234(9) 0.0031(7) -0.0036(7) -0.0032(7)
C3C 0.0195(9) 0.0224(9) 0.0241(9) -0.0009(7) -0.0008(7) -0.0030(7)
C4C 0.0228(13) 0.0247(12) 0.0192(12) 0.000 0.000 -0.0022(10)
C7C 0.0294(11) 0.0261(10) 0.0298(10) -0.0011(8) -0.0008(8) 0.0050(8)
C8C 0.0288(11) 0.0411(12) 0.0411(13) -0.0036(10) 0.0083(9) 0.0053(9)
C9C 0.0438(14) 0.0301(10) 0.0429(12) -0.0131(9) 0.0043(11) -0.0012(9)
C10C 0.0613(17) 0.0474(15) 0.0417(13) 0.0004(11) -0.0009(12) 0.0297(13)

loop_
_atom_type_symbol
_atom_type_description
_atom_type_scat_dispersion_real
_atom_type_scat_dispersion_imag
_atom_type_scat_source
C C 0.0181 0.0091 'International Tables Vol C Tables 4.2.6.8 and 6.1.1.4'
H H 0.0000 0.0000 'International Tables Vol C Tables 4.2.6.8 and 6.1.1.4'
N N 0.0311 0.0180 'International Tables Vol C Tables 4.2.6.8 and 6.1.1.4'
O O 0.0492 0.0322 'International Tables Vol C Tables 4.2.6.8 and 6.1.1.4'

loop_
_geom_angle_atom_site_label_1
_geom_angle_atom_site_label_2
_geom_angle_atom_site_label_3
_geom_angle
_geom_angle_site_symmetry_1
_geom_angle_site_symmetry_3
_geom_angle_publ_flag
O1A N1A C1A 114.4(3) . . ?
O2A N2A C1A 90.9(18) . . ?
C2A C1A C6A 122.45(16) . . ?
C2A C1A N1A 113.8(2) . . ?
C6A C1A N1A 123.7(2) . . ?
C2A C1A N2A 134.4(8) . . ?
C6A C1A N2A 103.1(8) . . ?
C1A C2A C3A 119.67(18) . . ?
C1A C2A H2A 120.2 . . ?
C3A C2A H2A 120.2 . . ?
C4A C3A C2A 117.43(18) . . ?
C4A C3A C7A 119.68(17) . . ?
C2A C3A C7A 122.88(17) . . ?
C3A C4A C5A 123.46(16) . . ?
C3A C4A H4A 118.3 . . ?
C5A C4A H4A 118.3 . . ?
C6A C5A C4A 118.02(18) . . ?
C6A C5A C11A 122.94(17) . . ?
C4A C5A C11A 119.04(16) . . ?
C5A C6A C1A 118.96(18) . . ?
C5A C6A H6A 120.5 . . ?
C1A C6A H6A 120.5 . . ?
C8A C7A C9A 108.84(19) . . ?
C8A C7A C10A 108.60(18) . . ?
C9A C7A C10A 108.84(18) . . ?
C8A C7A C3A 111.96(17) . . ?
C9A C7A C3A 108.71(16) . . ?
C10A C7A C3A 109.82(16) . . ?
C7A C8A H8A1 109.5 . . ?
C7A C8A H8A2 109.5 . . ?
H8A1 C8A H8A2 109.5 . . ?
C7A C8A H8A3 109.5 . . ?
H8A1 C8A H8A3 109.5 . . ?
H8A2 C8A H8A3 109.5 . . ?
C7A C9A H9A1 109.5 . . ?
C7A C9A H9A2 109.5 . . ?
H9A1 C9A H9A2 109.5 . . ?
C7A C9A H9A3 109.5 . . ?
H9A1 C9A H9A3 109.5 . . ?
H9A2 C9A H9A3 109.5 . . ?
C7A C10A H10A 109.5 . . ?
C7A C10A H10B 109.5 . . ?
H10A C10A H10B 109.5 . . ?
C7A C10A H10C 109.5 . . ?
H10A C10A H10C 109.5 . . ?
H10B C10A H10C 109.5 . . ?
C14A C11A C12A 108.72(18) . . ?
C14A C11A C5A 112.17(17) . . ?
C12A C11A C5A 109.24(16) . . ?
C14A C11A C13A 108.49(18) . . ?
C12A C11A C13A 109.42(19) . . ?
C5A C11A C13A 108.76(17) . . ?
C11A C12A H12A 109.5 . . ?
C11A C12A H12B 109.5 . . ?
H12A C12A H12B 109.5 . . ?
C11A C12A H12C 109.5 . . ?
H12A C12A H12C 109.5 . . ?
H12B C12A H12C 109.5 . . ?
C11A C13A H13A 109.5 . . ?
C11A C13A H13B 109.5 . . ?
H13A C13A H13B 109.5 . . ?
C11A C13A H13C 109.5 . . ?
H13A C13A H13C 109.5 . . ?
H13B C13A H13C 109.5 . . ?
C11A C14A H14A 109.5 . . ?
C11A C14A H14B 109.5 . . ?
H14A C14A H14B 109.5 . . ?
C11A C14A H14C 109.5 . . ?
H14A C14A H14C 109.5 . . ?
H14B C14A H14C 109.5 . . ?
N1B N1B O1B 126.1(7) 2_765 2_765 ?
N1B N1B O1B 30.4(4) 2_765 . ?
O1B N1B O1B 100.3(6) 2_765 . ?
N1B N1B C1B 77.97(13) 2_765 . ?
O1B N1B C1B 150.9(5) 2_765 . ?
O1B N1B C1B 106.9(3) . . ?
N1B O1B N1B 23.6(4) 2_765 . ?
N1B O1B O1B 50.8(4) 2_765 2_765 ?
N1B O1B O1B 29.0(3) . 2_765 ?
C2B C1B C2B 122.7(3) 2_765 . ?
C2B C1B N1B 106.75(17) 2_765 2_765 ?
C2B C1B N1B 130.5(2) . 2_765 ?
C2B C1B N1B 130.5(2) 2_765 . ?
C2B C1B N1B 106.74(17) . . ?
N1B C1B N1B 24.1(3) 2_765 . ?
C1B C2B C3B 119.4(2) . . ?
C1B C2B H2B 120.3 . . ?
C3B C2B H2B 120.3 . . ?
C2B C3B C4B 117.4(2) . . ?
C2B C3B C7B 123.05(19) . . ?
C4B C3B C7B 119.53(18) . . ?
C3B C4B C3B 123.7(3) 2_765 . ?
C3B C4B H4B 118.2 2_765 . ?
C3B C4B H4B 118.2 . . ?
C10B C7B C9B 109.6(2) . . ?
C10B C7B C3B 112.25(19) . . ?
C9B C7B C3B 108.87(17) . . ?
C10B C7B C8B 108.9(2) . . ?
C9B C7B C8B 107.9(2) . . ?
C3B C7B C8B 109.21(19) . . ?
C7B C8B H8B1 109.5 . . ?
C7B C8B H8B2 109.5 . . ?
H8B1 C8B H8B2 109.5 . . ?
C7B C8B H8B3 109.5 . . ?
H8B1 C8B H8B3 109.5 . . ?
H8B2 C8B H8B3 109.5 . . ?
C7B C9B H9B1 109.5 . . ?
C7B C9B H9B2 109.5 . . ?
H9B1 C9B H9B2 109.5 . . ?
C7B C9B H9B3 109.5 . . ?
H9B1 C9B H9B3 109.5 . . ?
H9B2 C9B H9B3 109.5 . . ?
C7B C10B H10D 109.5 . . ?
C7B C10B H10E 109.5 . . ?
H10D C10B H10E 109.5 . . ?
C7B C10B H10F 109.5 . . ?
H10D C10B H10F 109.5 . . ?
H10E C10B H10F 109.5 . . ?
N1C N1C O1C 136.7(7) 2_665 2_665 ?
N1C N1C O1C 28.4(5) 2_665 . ?
O1C N1C O1C 109.0(5) 2_665 . ?
N1C N1C C1C 81.0(2) 2_665 . ?
O1C N1C C1C 141.7(5) 2_665 . ?
O1C N1C C1C 109.1(4) . . ?
N1C O1C N1C 14.9(4) 2_665 . ?
N1C O1C O1C 42.8(4) 2_665 2_665 ?
N1C O1C O1C 28.1(3) . 2_665 ?
C2C C1C C2C 123.0(2) 2_665 . ?
C2C C1C N1C 109.5(2) 2_665 . ?
C2C C1C N1C 127.5(3) . . ?
C2C C1C N1C 127.5(3) 2_665 2_665 ?
C2C C1C N1C 109.5(2) . 2_665 ?
N1C C1C N1C 18.0(4) . 2_665 ?
C1C C2C C3C 119.07(18) . . ?
C1C C2C H2C 120.5 . . ?
C3C C2C H2C 120.5 . . ?
C2C C3C C4C 117.65(18) . . ?
C2C C3C C7C 122.63(17) . . ?
C4C C3C C7C 119.69(17) . . ?
C3C C4C C3C 123.5(2) 2_665 . ?
C3C C4C H4C 118.2 2_665 . ?
C3C C4C H4C 118.2 . . ?
C10C C7C C3C 111.93(17) . . ?
C10C C7C C9C 108.2(2) . . ?
C3C C7C C9C 108.44(17) . . ?
C10C C7C C8C 109.1(2) . . ?
C3C C7C C8C 110.11(16) . . ?
C9C C7C C8C 108.94(19) . . ?
C7C C8C H8C1 109.5 . . ?
C7C C8C H8C2 109.5 . . ?
H8C1 C8C H8C2 109.5 . . ?
C7C C8C H8C3 109.5 . . ?
H8C1 C8C H8C3 109.5 . . ?
H8C2 C8C H8C3 109.5 . . ?
C7C C9C H9C1 109.5 . . ?
C7C C9C H9C2 109.5 . . ?
H9C1 C9C H9C2 109.5 . . ?
C7C C9C H9C3 109.5 . . ?
H9C1 C9C H9C3 109.5 . . ?
H9C2 C9C H9C3 109.5 . . ?
C7C C10C H10G 109.5 . . ?
C7C C10C H10H 109.5 . . ?
H10G C10C H10H 109.5 . . ?
C7C C10C H10I 109.5 . . ?
H10G C10C H10I 109.5 . . ?
H10H C10C H10I 109.5 . . ?

loop_
_geom_bond_atom_site_label_1
_geom_bond_atom_site_label_2
_geom_bond_distance
_geom_bond_site_symmetry_2
_geom_bond_publ_flag
N1A O1A 1.241(4) . ?
N1A C1A 1.451(3) . ?
N2A O2A 1.28(2) . ?
N2A C1A 1.72(3) . ?
C1A C2A 1.385(3) . ?
C1A C6A 1.395(3) . ?
C2A C3A 1.393(3) . ?
C2A H2A 0.9500 . ?
C3A C4A 1.391(3) . ?
C3A C7A 1.536(3) . ?
C4A C5A 1.406(3) . ?
C4A H4A 0.9500 . ?
C5A C6A 1.384(3) . ?
C5A C11A 1.534(3) . ?
C6A H6A 0.9500 . ?
C7A C8A 1.527(3) . ?
C7A C9A 1.534(3) . ?
C7A C10A 1.536(3) . ?
C8A H8A1 0.9800 . ?
C8A H8A2 0.9800 . ?
C8A H8A3 0.9800 . ?
C9A H9A1 0.9800 . ?
C9A H9A2 0.9800 . ?
C9A H9A3 0.9800 . ?
C10A H10A 0.9800 . ?
C10A H10B 0.9800 . ?
C10A H10C 0.9800 . ?
C11A C14A 1.527(3) . ?
C11A C12A 1.532(3) . ?
C11A C13A 1.539(3) . ?
C12A H12A 0.9800 . ?
C12A H12B 0.9800 . ?
C12A H12C 0.9800 . ?
C13A H13A 0.9800 . ?
C13A H13B 0.9800 . ?
C13A H13C 0.9800 . ?
C14A H14A 0.9800 . ?
C14A H14B 0.9800 . ?
C14A H14C 0.9800 . ?
N1B N1B 0.625(7) 2_765 ?
N1B O1B 0.790(4) 2_765 ?
N1B O1B 1.264(5) . ?
N1B C1B 1.501(5) . ?
O1B O1B 1.606(9) 2_765 ?
C1B C2B 1.384(3) 2_765 ?
C1B C2B 1.384(3) . ?
C2B C3B 1.397(3) . ?
C2B H2B 0.9500 . ?
C3B C4B 1.399(2) . ?
C3B C7B 1.532(3) . ?
C4B H4B 0.9500 . ?
C7B C10B 1.516(3) . ?
C7B C9B 1.526(3) . ?
C7B C8B 1.536(4) . ?
C8B H8B1 0.9800 . ?
C8B H8B2 0.9800 . ?
C8B H8B3 0.9800 . ?
C9B H9B1 0.9800 . ?
C9B H9B2 0.9800 . ?
C9B H9B3 0.9800 . ?
C10B H10D 0.9800 . ?
C10B H10E 0.9800 . ?
C10B H10F 0.9800 . ?
N1C N1C 0.466(12) 2_665 ?
N1C O1C 0.861(6) 2_665 ?
N1C O1C 1.242(6) . ?
N1C C1C 1.494(5) . ?
O1C O1C 1.726(8) 2_665 ?
C1C C2C 1.385(2) 2_665 ?
C1C C2C 1.385(2) . ?
C2C C3C 1.394(3) . ?
C2C H2C 0.9500 . ?
C3C C4C 1.398(2) . ?
C3C C7C 1.530(3) . ?
C4C H4C 0.9500 . ?
C7C C10C 1.528(3) . ?
C7C C9C 1.537(3) . ?
C7C C8C 1.538(3) . ?
C8C H8C1 0.9800 . ?
C8C H8C2 0.9800 . ?
C8C H8C3 0.9800 . ?
C9C H9C1 0.9800 . ?
C9C H9C2 0.9800 . ?
C9C H9C3 0.9800 . ?
C10C H10G 0.9800 . ?
C10C H10H 0.9800 . ?
C10C H10I 0.9800 . ?
